data_4505229
loop_
_publ_author_name
'Curtis, Sean M.'
'Le, Nam'
'Fowler, Frank W.'
'Lauher, Joseph W.'

_publ_section_title
;
 A Rational Approach to the Preparation
 ofPolydipyridyldiacetylenes:&#x2009; An Exercise in Crystal Design
;
_journal_issue 6
_journal_name_full 'Crystal Growth &amp; Design'
_journal_page_first 2313
_journal_paper_doi 10.1021/cg050204x
_journal_volume 5
_journal_year 2005
_chemical_formula_sum 'C26 H28 N4 O6'
_chemical_formula_weight 492.52
_chemical_name_systematic
; 
 ? 
;
_space_group_IT_number 2
_symmetry_cell_setting triclinic
_symmetry_space_group_name_Hall '-P 1'
_symmetry_space_group_name_H-M 'P -1'
_atom_sites_solution_hydrogens geom
_atom_sites_solution_primary direct
_atom_sites_solution_secondary difmap
_audit_creation_method SHELXL-97
_cell_angle_alpha 88.219(6)
_cell_angle_beta 85.486(4)
_cell_angle_gamma 88.992(5)
_cell_formula_units_Z 1
_cell_length_a 5.1801(10)
_cell_length_b 5.2099(10)
_cell_length_c 23.409(5)
_cell_measurement_temperature 293(2)
_cell_volume 629.4(2)
_computing_cell_refinement 'Bruker SMART'
_computing_data_collection 'Bruker SMART'
_computing_data_reduction 'Bruker SHELXTL'
_computing_molecular_graphics 'Bruker SHELXTL'
_computing_publication_material 'Bruker SHELXTL'
_computing_structure_refinement 'SHELXL-97 (Sheldrick, 1997)'
_computing_structure_solution 'SHELXS-97 (Sheldrick, 1990)'
_diffrn_ambient_temperature 293(2)
_diffrn_measured_fraction_theta_full 0.998
_diffrn_measured_fraction_theta_max 0.998
_diffrn_measurement_device_type 'CCD area detector'
_diffrn_measurement_method 'phi and omega scans'
_diffrn_radiation_monochromator graphite
_diffrn_radiation_source 'fine-focus sealed tube'
_diffrn_radiation_type MoK\a
_diffrn_radiation_wavelength 0.71073
_diffrn_reflns_av_R_equivalents 0.0410
_diffrn_reflns_av_sigmaI/netI 0.0940
_diffrn_reflns_limit_h_max 6
_diffrn_reflns_limit_h_min -6
_diffrn_reflns_limit_k_max 6
_diffrn_reflns_limit_k_min -6
_diffrn_reflns_limit_l_max 25
_diffrn_reflns_limit_l_min -25
_diffrn_reflns_number 2897
_diffrn_reflns_theta_full 25.24
_diffrn_reflns_theta_max 25.24
_diffrn_reflns_theta_min 0.87
_exptl_absorpt_coefficient_mu 0.094
_exptl_absorpt_correction_type none
_exptl_crystal_density_diffrn 1.299
_exptl_crystal_density_method 'not measured'
_exptl_crystal_F_000 260
_exptl_crystal_size_max .8
_exptl_crystal_size_mid .1
_exptl_crystal_size_min .08
_refine_diff_density_max 0.455
_refine_diff_density_min -0.357
_refine_diff_density_rms 0.138
_refine_ls_extinction_method none
_refine_ls_goodness_of_fit_ref 0.867
_refine_ls_matrix_type full
_refine_ls_number_parameters 163
_refine_ls_number_reflns 2275
_refine_ls_number_restraints 0
_refine_ls_restrained_S_all 0.867
_refine_ls_R_factor_all 0.1564
_refine_ls_R_factor_gt 0.0654
_refine_ls_shift/su_max 0.000
_refine_ls_shift/su_mean 0.000
_refine_ls_structure_factor_coef Fsqd
_refine_ls_weighting_details 'calc w=1/[\s^2^(Fo^2^)+(0.1425P)^2^+0.0000P] where P=(Fo^2^+2Fc^2^)/3'
_refine_ls_weighting_scheme calc
_refine_ls_wR_factor_gt 0.1609
_refine_ls_wR_factor_ref 0.2468
_reflns_number_gt 1225
_reflns_number_total 2275
_reflns_threshold_expression >2sigma(I)
_cod_data_source_file cg050204xsi20050508_085012.cif
_cod_data_source_block 4-ox:4-pda
_cod_depositor_comments
;
The following automatic conversions were performed:

'_symmetry_cell_setting' value 'Triclinic' changed to 'triclinic'
according to /home/saulius/struct/CIF-dictionaries/cif_core.dic
dictionary named 'cif_core.dic' version 2.4.1 from 2010-06-29.

Automatic conversion script
Id: cif_fix_values 1715 2011-07-08 13:25:40Z adriana 
;
_cod_original_sg_symbol_H-M P-1
_cod_database_code 4505229

loop_
_symmetry_equiv_pos_as_xyz
'x, y, z'
'-x, -y, -z'

loop_
_atom_site_label
_atom_site_type_symbol
_atom_site_fract_x
_atom_site_fract_y
_atom_site_fract_z
_atom_site_U_iso_or_equiv
_atom_site_adp_type
_atom_site_occupancy
_atom_site_symmetry_multiplicity
_atom_site_calc_flag
_atom_site_refinement_flags
C13 C 0.3801(10) 1.0472(11) 0.7241(2) 0.0656(16) Uani 1 1 d .
N2 N 1.2661(7) 0.6536(7) 0.54699(15) 0.0579(12) Uani 1 1 d .
H2 H 1.3017 0.8074 0.5349 0.069 Uiso 1 1 calc R
C8 C 1.3960(8) 0.4621(10) 0.52345(19) 0.0511(13) Uani 1 1 d .
C9 C 1.0626(9) 0.6160(9) 0.5932(2) 0.0590(14) Uani 1 1 d .
H9A H 1.1402 0.5519 0.6273 0.071 Uiso 1 1 calc R
H9B H 0.9445 0.4870 0.5822 0.071 Uiso 1 1 calc R
C11 C 0.7216(9) 0.8262(9) 0.6590(2) 0.0599(14) Uani 1 1 d .
H11A H 0.6011 0.6923 0.6521 0.072 Uiso 1 1 calc R
H11B H 0.8151 0.7714 0.6916 0.072 Uiso 1 1 calc R
C10 C 0.9119(9) 0.8589(9) 0.6069(2) 0.0574(14) Uani 1 1 d .
H10A H 0.8183 0.9124 0.5742 0.069 Uiso 1 1 calc R
H10B H 1.0318 0.9936 0.6137 0.069 Uiso 1 1 calc R
O1 O 0.2119(7) 1.2381(8) 0.72634(16) 0.0968(15) Uani 1 1 d .
H1 H 0.1107 1.2189 0.7548 0.145 Uiso 1 1 calc R
C4 C 0.6442(11) 0.1355(13) 0.9109(2) 0.094(2) Uani 1 1 d .
H4 H 0.6285 0.0254 0.9430 0.112 Uiso 1 1 calc R
C12 C 0.5729(9) 1.0677(9) 0.6730(2) 0.0615(15) Uani 1 1 d .
H12A H 0.4820 1.1223 0.6399 0.074 Uiso 1 1 calc R
H12B H 0.6949 1.2007 0.6796 0.074 Uiso 1 1 calc R
O3 O 1.3594(6) 0.2330(6) 0.53615(14) 0.0685(11) Uani 1 1 d .
C1 C 0.2737(10) 0.4046(13) 0.9473(2) 0.087(2) Uani 1 1 d .
C5 C 0.4778(10) 0.3432(12) 0.9051(2) 0.0706(16) Uani 1 1 d .
O2 O 0.3744(9) 0.8829(10) 0.7599(2) 0.126(2) Uani 1 1 d .
C6 C 0.5070(12) 0.4901(13) 0.8564(3) 0.095(2) Uani 1 1 d .
H6 H 0.3927 0.6262 0.8506 0.114 Uiso 1 1 calc R
C2 C 0.0988(12) 0.4669(14) 0.9806(2) 0.092(2) Uani 1 1 d .
N1 N 0.8714(10) 0.2456(11) 0.8202(2) 0.0864(16) Uani 1 1 d .
C3 C 0.8380(11) 0.0973(13) 0.8663(3) 0.094(2) Uani 1 1 d .
H3 H 0.9500 -0.0427 0.8698 0.113 Uiso 1 1 calc R
C7 C 0.7061(13) 0.4387(14) 0.8154(3) 0.103(2) Uani 1 1 d .
H7 H 0.7244 0.5456 0.7828 0.124 Uiso 1 1 calc R

loop_
_atom_site_aniso_label
_atom_site_aniso_U_11
_atom_site_aniso_U_22
_atom_site_aniso_U_33
_atom_site_aniso_U_23
_atom_site_aniso_U_13
_atom_site_aniso_U_12
C13 0.061(4) 0.065(4) 0.066(4) -0.005(3) 0.021(3) 0.017(3)
N2 0.060(3) 0.044(2) 0.063(3) -0.001(2) 0.031(2) 0.007(2)
C8 0.050(3) 0.048(3) 0.053(3) -0.008(3) 0.013(2) 0.006(3)
C9 0.062(3) 0.049(3) 0.061(3) -0.003(2) 0.028(3) 0.006(2)
C11 0.058(3) 0.054(3) 0.064(3) -0.006(3) 0.023(3) 0.006(3)
C10 0.055(3) 0.048(3) 0.065(3) -0.005(2) 0.021(3) 0.010(2)
O1 0.090(3) 0.111(3) 0.081(3) 0.004(2) 0.037(2) 0.040(3)
C4 0.095(5) 0.107(5) 0.072(4) 0.005(4) 0.023(4) 0.026(4)
C12 0.062(3) 0.054(3) 0.063(3) 0.000(3) 0.025(3) 0.012(3)
O3 0.082(3) 0.044(2) 0.073(2) -0.0019(18) 0.0361(19) 0.0016(18)
C1 0.059(4) 0.125(6) 0.075(4) -0.019(4) 0.015(3) 0.005(4)
C5 0.059(3) 0.096(4) 0.054(3) -0.017(3) 0.021(3) 0.004(3)
O2 0.143(4) 0.117(4) 0.102(3) 0.042(3) 0.071(3) 0.056(3)
C6 0.094(5) 0.110(5) 0.074(4) 0.000(4) 0.027(4) 0.034(4)
C2 0.077(4) 0.123(6) 0.072(4) -0.019(4) 0.024(3) 0.004(4)
N1 0.083(4) 0.096(4) 0.076(4) -0.014(3) 0.024(3) 0.014(3)
C3 0.082(5) 0.100(5) 0.096(5) -0.014(4) 0.016(4) 0.029(4)
C7 0.111(5) 0.109(6) 0.080(4) 0.001(4) 0.044(4) 0.024(4)

loop_
_atom_type_symbol
_atom_type_description
_atom_type_scat_dispersion_real
_atom_type_scat_dispersion_imag
_atom_type_scat_source
C C 0.0033 0.0016 'International Tables Vol C Tables 4.2.6.8 and 6.1.1.4'
H H 0.0000 0.0000 'International Tables Vol C Tables 4.2.6.8 and 6.1.1.4'
N N 0.0061 0.0033 'International Tables Vol C Tables 4.2.6.8 and 6.1.1.4'
O O 0.0106 0.0060 'International Tables Vol C Tables 4.2.6.8 and 6.1.1.4'

loop_
_geom_angle_atom_site_label_1
_geom_angle_atom_site_label_2
_geom_angle_atom_site_label_3
_geom_angle
_geom_angle_site_symmetry_3
O2 C13 O1 121.3(5) .
O2 C13 C12 125.9(5) .
O1 C13 C12 112.8(5) .
C8 N2 C9 122.4(4) .
O3 C8 N2 124.9(4) .
O3 C8 C8 119.9(5) 2_866
N2 C8 C8 115.1(5) 2_866
N2 C9 C10 112.7(4) .
C12 C11 C10 112.7(4) .
C9 C10 C11 112.5(4) .
C5 C4 C3 117.3(6) .
C11 C12 C13 115.2(4) .
C2 C1 C5 176.3(8) .
C6 C5 C4 118.0(5) .
C6 C5 C1 119.0(6) .
C4 C5 C1 123.0(6) .
C5 C6 C7 120.3(6) .
C1 C2 C2 178.6(10) 2_567
C3 N1 C7 116.7(5) .
N1 C3 C4 124.4(6) .
N1 C7 C6 123.2(6) .

loop_
_geom_bond_atom_site_label_1
_geom_bond_atom_site_label_2
_geom_bond_distance
_geom_bond_site_symmetry_2
C13 O2 1.179(6) .
C13 O1 1.310(5) .
C13 C12 1.499(7) .
N2 C8 1.305(5) .
N2 C9 1.461(5) .
C8 O3 1.236(5) .
C8 C8 1.524(9) 2_866
C9 C10 1.505(6) .
C11 C12 1.496(6) .
C11 C10 1.512(6) .
C4 C5 1.381(8) .
C4 C3 1.406(8) .
C1 C2 1.195(7) .
C1 C5 1.429(7) .
C5 C6 1.352(8) .
C6 C7 1.381(8) .
C2 C2 1.361(11) 2_567
N1 C3 1.310(7) .
N1 C7 1.317(7) .
